data_1566894
loop_
_publ_author_name
'Dhara, Debabrata'
'Jayaraman, Arumugam'
'H\"arterich, Marcel'
'Dewhurst, Rian'
'Braunschweig, Holger'

_publ_section_title
;
 Generation of a transient base-stabilised arylalumylene for the facile
 deconstruction of aromatic molecules
;
_journal_name_full 'Chemical Science'
_journal_paper_doi 10.1039/D2SC01436J
_journal_year 2022
_chemical_formula_moiety 'C62 H74 Al2 N4, C6 H14'
_chemical_formula_sum 'C68 H88 Al2 N4'
_chemical_formula_weight 1015.38
_space_group_crystal_system triclinic
_space_group_IT_number 2
_space_group_name_Hall '-P 1'
_space_group_name_H-M_alt 'P -1'
_atom_sites_solution_hydrogens geom
_atom_sites_solution_primary dual
_atom_sites_solution_secondary difmap
_audit_creation_method 'CIF-fill 1.2u (K.Radacki, 2005-21)'
_audit_update_record
;
2021-09-03 deposited with the CCDC.	2022-04-26 downloaded from the CCDC.
;
_cell_angle_alpha 112.4900(10)
_cell_angle_beta 90.8700(10)
_cell_angle_gamma 105.4900(10)
_cell_formula_units_Z 2
_cell_length_a 11.88400(10)
_cell_length_b 15.41410(10)
_cell_length_c 18.41380(10)
_cell_measurement_reflns_used 83611
_cell_measurement_temperature 100(2)
_cell_measurement_theta_max 74.8970
_cell_measurement_theta_min 2.6050
_cell_volume 2977.13(5)
_computing_cell_refinement 'CrysAlisPro 1.171.41.73a (Rigaku OD, 2020)'
_computing_data_collection 'BIS 2011.8 / APEX2 ver. 2014.9 (Bruker AXS)'
_computing_data_reduction 'CrysAlisPro 1.171.41.73a (Rigaku OD, 2020)'
_computing_molecular_graphics 'ShelXLe (Huebschle et all, 2011)'
_computing_publication_material 'SHELXL-2014/7 (Sheldrick, 2014)'
_computing_structure_refinement 'SHELXL-2014/7 (Sheldrick, 2014)'
_computing_structure_solution 'SHELXT (Sheldrick, 2014)'
_diffrn_ambient_environment N~2~
_diffrn_ambient_temperature 100.00(10)
_diffrn_detector HPA
_diffrn_detector_area_resol_mean 10.0
_diffrn_detector_type 'HyPix Arc150'
_diffrn_measured_fraction_theta_full 0.997
_diffrn_measured_fraction_theta_max 0.970
_diffrn_measurement_details
;
 List of Runs (angles in degrees, time in seconds):
 
   # Type    Start    End  Width  t~exp~   \w     \q     \k     \f   Frames
 --------------------------------------------------------------------------
   1  \w     16.00  41.00   0.50    0.21    --    6.00  65.00-138.09   50
   2  \w     12.00  37.00   0.50    0.21    --    2.00  65.00 -45.24   50
   3  \w     17.00  42.00   0.50    0.21    --    6.00  63.00 -51.58   50
   4  \w     17.00  42.00   0.50    0.21    --    6.00  63.00  19.75   50
   5  \w     21.00  46.00   0.50    0.21    --   10.00  62.00 -97.88   50
   6  \w     16.00  41.00   0.50    0.21    --    6.00  65.00  86.61   50
   7  \w     25.00  50.00   0.50    0.21    --   14.00  61.00 106.73   50
   8  \w     12.00  37.00   0.50    0.21    --    2.00  65.00 132.38   50
   9  \w     16.00  41.00   0.50    0.21    --    6.00  65.00 177.12   50
  10  \w     25.00  50.00   0.50    0.21    --   14.00  61.00  54.86   50
  11  \w     30.00  55.00   0.50    0.21    --   18.00  60.00  11.46   50
  12  \w     30.00  55.00   0.50    0.21    --   18.00  60.00 -15.51   50
  13  \w     30.00  55.00   0.50    0.21    --   18.00  60.00 -68.10   50
  14  \w     30.00  55.00   0.50    0.21    --   18.00  60.00-153.59   50
  15  \w     34.00  59.00   0.50    0.21    --   22.00  59.00-135.25   50
  16  \w     34.00  59.00   0.50    0.21    --   22.00  59.00-174.04   50
  17  \w     30.00  55.00   0.50    0.21    --   18.00  60.00-107.62   50
  18  \w     34.00  59.00   0.50    0.21    --   22.00  59.00 -93.68   50
  19  \w     34.00  59.00   0.50    0.21    --   22.00  59.00 -41.43   50
  20  \w     34.00  59.00   0.50    0.21    --   22.00  59.00  52.25   50
  21  \w     34.00  59.00   0.50    0.21    --   22.00  58.00   2.64   50
  22  \w     30.00  55.00   0.50    0.21    --   18.00  59.00  74.24   50
  23  \w     34.00  59.00   0.50    0.21    --   22.00  58.00 160.26   50
  24  \w     30.00  55.00   0.50    0.21    --   18.00  58.00 173.17   50
  25  \w     34.00  59.00   0.50    0.21    --   22.00  59.00 128.14   50
  26  \w     47.00  72.00   0.50    0.21    --   34.00  52.00  28.93   50
  27  \w     34.00  59.00   0.50    0.21    --   22.00  57.00 -21.43   50
  28  \w     51.00  76.00   0.50    0.21    --   38.00  52.00 -24.86   50
  29  \w     55.00  80.00   0.50    0.21    --   42.00  52.00 -54.71   50
  30  \w     47.00  72.00   0.50    0.21    --   34.00  52.00 -88.21   50
  31  \w     63.00  88.00   0.50    0.21    --   50.00  52.00-116.51   50
  32  \w     51.00  76.00   0.50    0.21    --   38.00  52.00 -76.80   50
  33  \w     59.00  84.00   0.50    0.21    --   46.00  52.00 -75.74   50
  34  \w     59.00  84.00   0.50    0.21    --   46.00  52.00 -50.53   50
  35  \w     52.00  77.00   0.50    0.21    --   38.00  51.00  12.32   50
  36  \w     59.00  84.00   0.50    0.21    --   46.00  52.00  51.94   50
  37  \w     52.00  77.00   0.50    0.21    --   38.00  51.00 135.27   50
  38  \w     38.00  80.00   0.50    0.21    --   85.25-134.00 126.99   84
  39  \w     74.00 100.00   0.50    0.21    --   82.33-115.00 -57.00   52
  40  \w     36.00  62.00   0.50    0.21    --   82.33-115.00 -57.00   52
  41  \w     35.00  60.00   0.50    0.21    --   71.56-115.00 -57.00   50
  42  \w     22.00  48.00   0.50    0.21    --   58.98-126.00-150.00   52
  43  \w     46.00 100.00   0.50    0.21    --   82.33-112.00-120.00  108
  44  \w     15.00  46.00   0.50    0.21    --   58.98-115.00 -57.00   62
  45  \w     34.00  99.00   0.50    0.21    --   82.33-112.00 -30.00  130
  46  \w     39.00 100.00   0.50    0.21    --   82.33-112.00   0.00  122
  47  \w     34.00  99.00   0.50    0.21    --   82.33-112.00  30.00  130
  48  \w     34.00  99.00   0.50    0.21    --   82.33-112.00 120.00  130
  49  \w     37.00 100.00   0.50    0.21    --   82.33-112.00 150.00  126
  50  \w     37.00 100.00   0.50    0.21    --   82.33-112.00  90.00  126
  51  \w     16.00  55.00   0.50    0.21    --   58.98 -95.00 150.00   78
  52  \w     40.00  85.00   0.50    0.21    --   82.33 -95.00 150.00   90
  53  \w     37.00 100.00   0.50    0.21    --   82.33-112.00  60.00  126
  54  \w     16.00  41.00   0.50    0.21    --   58.98 -95.00  30.00   50
  55  \w     16.00  44.00   0.50    0.21    --   58.98 -95.00-150.00   56
  56  \w     53.00 100.00   0.50    0.21    --   82.33-112.00-150.00   94
  57  \w    101.00 131.00   0.50    0.21    --   82.33  15.00-150.00   60
  58  \w     99.00 132.00   0.50    0.21    --   85.25  54.00-153.25   66
  59  \w     78.00 133.00   0.50    0.21    --   82.33  15.00  30.00  110
  60  \w    109.00 135.00   0.50    0.21    --   85.25  33.00 101.44   52
  61  \w     98.00 126.00   0.50    0.21    --   85.25  59.00  51.06   56
  62  \w    106.00 132.00   0.50    0.21    --   85.25 109.00  27.71   52
  63  \w    105.00 131.00   0.50    0.21    --   85.25 112.00 104.68   52
  64  \w    107.00 133.00   0.50    0.21    --   85.25 110.00-177.60   52
  65  \w    -36.00 -11.00   0.50    0.21    --  -10.00 121.00 105.98   50
  66  \w    -34.00  -9.00   0.50    0.21    --  -18.00 107.00 -12.00   50
  67  \w     -5.00  20.00   0.50    0.21    --  -10.00  77.00 -26.29   50
  68  \w    -83.00 -33.00   0.50    0.21    --  -79.50 133.00 168.18  100
  69  \w   -101.00 -32.00   0.50    0.21    --  -79.50 130.00 102.15  138
  70  \w    -61.00 -32.00   0.50    0.21    --  -79.50 124.00 121.41   58
  71  \w   -101.00 -32.00   0.50    0.21    --  -79.50 129.00 -23.88  138
  72  \w    -72.00 -21.00   0.50    0.21    --  -69.81 115.00  31.00  102
  73  \w    -94.00 -53.00   0.50    0.21    --  -76.36 115.00  31.00   82
  74  \w    -42.00 -16.00   0.50    0.21    --  -60.22 115.00  31.00   52
  75  \w    -67.00 -36.00   0.50    0.21    --  -79.50 128.00 -55.03   62
  76  \w    -68.00 -32.00   0.50    0.21    --  -79.50 122.00 -88.77   72
  77  \w    -69.00 -32.00   0.50    0.21    --  -79.50 126.00-171.64   74
  78  \w   -100.00 -37.00   0.50    0.21    --  -79.50 112.00-148.78  126
  79  \w    -87.00 -36.00   0.50    0.21    --  -79.50 100.00-114.21  102
  80  \w    -94.00 -38.00   0.50    0.21    --  -79.50 106.00 -55.76  112
  81  \w    -61.00 -32.00   0.50    0.21    --  -79.50 109.00 152.10   58
  82  \w    -97.00 -72.00   0.50    0.21    --  -79.50 109.00 152.10   50
  83  \w    -89.00 -64.00   0.50    0.21    --  -50.00 -47.00 127.57   50
  84  \w    -78.00 -52.00   0.50    0.21    --  -38.00 -52.00 158.03   52
  85  \w    -76.00 -50.00   0.50    0.21    --  -30.00 -52.00 131.77   52
  86  \w    -81.00 -55.00   0.50    0.21    --  -42.00 -52.00  36.51   52
  87  \w    -65.00 -39.00   0.50    0.21    --  -26.00 -52.00   7.35   52
  88  \w    -76.00 -51.00   0.50    0.21    --  -38.00 -51.00   4.37   50
  89  \w    -79.00 -53.00   0.50    0.21    --  -38.00 -52.00  -7.27   52
  90  \w    -93.00 -67.00   0.50    0.21    --  -50.00 -52.00-171.17   52
  91  \w    -80.00 -55.00   0.50    0.21    --  -42.00 -51.00-164.91   50
  92  \w    -72.00 -46.00   0.50    0.21    --  -30.00 -49.00-136.14   52
  93  \w    -78.00 -52.00   0.50    0.21    --  -38.00 -50.00 -88.81   52
  94  \w    -75.00 -49.00   0.50    0.21    --  -34.00 -51.00 -29.78   52
  95  \w    -71.00 -45.00   0.50    0.21    --  -30.00 -49.00  35.46   52
  96  \w    -69.00 -44.00   0.50    0.21    --  -30.00 -49.00  72.51   50
  97  \w    -71.00 -45.00   0.50    0.21    --  -30.00 -48.00  92.24   52
  98  \w    -82.00 -56.00   0.50    0.21    --  -42.00 -49.00 148.96   52
  99  \w   -120.00 -94.00   0.50    0.21    --  -79.50 -64.00 -23.53   52
 100  \w   -122.00 -94.00   0.50    0.21    --  -79.50 -64.00 -35.43   56
 101  \w   -122.00 -92.00   0.50    0.21    --  -79.50 -63.00 -96.04   60
 102  \w   -118.00 -92.00   0.50    0.21    --  -79.50 -63.00-176.97   52
 103  \w   -118.00 -92.00   0.50    0.21    --  -79.50 -63.00-162.82   52
 104  \w   -122.00 -90.00   0.50    0.21    --  -79.50 -62.00 -82.89   64
 105  \w   -117.00 -92.00   0.50    0.21    --  -79.50 -63.00  20.57   50
 106  \w   -123.00 -92.00   0.50    0.21    --  -79.50 -63.00  12.93   62
 107  \w   -124.00 -90.00   0.50    0.21    --  -79.50 -62.00  65.08   68
 108  \w   -117.00 -91.00   0.50    0.21    --  -79.50 -62.00 159.88   52
 109  \w   -115.00 -90.00   0.50    0.21    --  -79.50 -62.00 166.29   50
 110  \w   -120.00 -91.00   0.50    0.21    --  -79.50 -62.00 146.75   58
 111  \w   -120.00 -94.00   0.50    0.21    --  -79.50 -64.00 136.45   52
 112  \w   -124.00 -89.00   0.50    0.21    --  -78.00 -61.00  -4.54   70
 113  \w   -116.00 -91.00   0.50    0.21    --  -79.50 -60.00 -23.44   50
 114  \w   -114.00 -89.00   0.50    0.21    --  -78.00 -60.00  22.97   50
 115  \w   -125.00 -91.00   0.50    0.21    --  -79.50 -60.00 -11.18   68
 116  \w   -114.00 -89.00   0.50    0.21    --  -78.00 -61.00-135.84   50
 117  \w   -115.00 -89.00   0.50    0.21    --  -78.00 -61.00-148.24   52
 118  \w   -113.00 -87.00   0.50    0.21    --  -74.00 -60.00-169.63   52
 119  \w   -124.00 -91.00   0.50    0.21    --  -79.50 -61.00-138.54   66
 120  \w   -118.00 -92.00   0.50    0.21    --  -79.50 -60.00 -18.76   52
 121  \w   -115.00 -89.00   0.50    0.21    --  -78.00 -60.00 114.45   52
 122  \w   -119.00 -93.00   0.50    0.21    --  -79.50 -60.00 111.78   52
 123  \w   -113.00 -87.00   0.50    0.21    --  -74.00 -60.00 135.88   52
 124  \w   -116.00 -91.00   0.50    0.21    --  -79.50 -60.00 133.98   50
 125  \w   -117.00 -91.00   0.50    0.21    --  -79.50 -60.00  90.76   52
 126  \w   -121.00 -89.00   0.50    0.21    --  -78.00 -60.00  72.18   64
 127  \w   -125.00 -91.00   0.50    0.21    --  -79.50 -60.00 -65.28   68
 128  \w   -122.00 -91.00   0.50    0.21    --  -79.50 -60.00-115.07   62
 129  \w   -118.00 -92.00   0.50    0.21    --  -79.50 -60.00-176.55   52
 130  \w   -117.00 -91.00   0.50    0.21    --  -79.50 -59.00-157.48   52
 131  \w   -111.00 -86.00   0.50    0.21    --  -74.00 -59.00-131.83   50
 132  \w   -116.00 -90.00   0.50    0.21    --  -78.00 -59.00 -95.79   52
 133  \w   -117.00 -91.00   0.50    0.21    --  -79.50 -59.00 -56.12   52
 134  \w   -112.00 -86.00   0.50    0.21    --  -74.00 -58.00 -35.68   52
 135  \w   -125.00 -90.00   0.50    0.21    --  -78.00 -58.00  30.72   70
 136  \w   -118.00 -92.00   0.50    0.21    --  -79.50 -57.00  41.45   52
 137  \w   -126.00 -92.00   0.50    0.21    --  -79.50 -57.00  45.68   68
 138  \w   -121.00 -93.00   0.50    0.21    --  -79.50 -58.00  82.79   56
 139  \w   -116.00 -91.00   0.50    0.21    --  -79.50 -59.00  98.59   50
 140  \w   -116.00 -90.00   0.50    0.21    --  -78.00 -58.00 146.88   52
 141  \w   -110.00 -84.00   0.50    0.21    --  -70.00 -57.00  97.19   52
 142  \w   -120.00 -92.00   0.50    0.21    --  -79.50 -57.00 172.14   56
 143  \w   -112.00 -86.00   0.50    0.21    --  -74.00 -57.00  47.60   52
 144  \w   -114.00 -88.00   0.50    0.21    --  -74.00 -55.00  91.22   52
 145  \w   -116.00 -87.00   0.50    0.21    --  -74.00 -57.00 -46.95   58
 146  \w   -123.00 -96.00   0.50    0.21    --  -79.50 -57.00 -51.91   54
 147  \w   -126.00 -92.00   0.50    0.21    --  -79.50 -53.00-131.97   68
 148  \w   -121.00 -87.00   0.50    0.21    --  -74.00 -56.00 -76.79   68
 149  \w   -113.00 -84.00   0.50    0.21    --  -70.00 -55.00 -65.17   58
 150  \w    -97.00 -71.00   0.50    0.21    --  -58.00 -52.00 -71.11   52
 151  \w    -92.00 -67.00   0.50    0.21    --  -54.00 -52.00  65.18   50
 152  \w    -95.00 -69.00   0.50    0.21    --  -54.00 -52.00  97.87   52
 153  \w   -110.00 -84.00   0.50    0.21    --  -70.00 -55.00 118.64   52
 154  \w    -94.00 -68.00   0.50    0.21    --  -54.00 -52.00 174.14   52
 155  \w    -96.00 -71.00   0.50    0.21    --  -58.00 -52.00  42.76   50
 156  \w    -92.00 -67.00   0.50    0.21    --  -54.00 -52.00 127.00   50
 157  \w    -93.00 -67.00   0.50    0.21    --  -54.00 -52.00 113.99   52
 158  \w    -98.00 -72.00   0.50    0.21    --  -58.00 -51.00  84.87   52
 159  \w    -96.00 -71.00   0.50    0.21    --  -58.00 -52.00 -12.43   50
 160  \w    -97.00 -71.00   0.50    0.21    --  -58.00 -51.00 -24.68   52
 161  \w    -96.00 -71.00   0.50    0.21    --  -58.00 -52.00-143.29   50
 162  \w    -96.00 -71.00   0.50    0.21    --  -58.00 -51.00-110.20   50
 163  \w   -101.00 -75.00   0.50    0.21    --  -62.00 -52.00 -42.62   52
 164  \w    -97.00 -72.00   0.50    0.21    --  -58.00 -50.00 -37.33   50
 165  \w   -102.00 -76.00   0.50    0.21    --  -62.00 -51.00  20.86   52
 166  \w   -101.00 -71.00   0.50    0.21    --  -58.00 -51.00 152.87   60
 167  \w   -100.00 -74.00   0.50    0.21    --  -58.00 -50.00 165.51   52
 168  \w    -98.00 -72.00   0.50    0.21    --  -58.00 -50.00  -3.96   52
 169  \w    -97.00 -72.00   0.50    0.21    --  -58.00 -50.00 -90.15   50
 170  \w    -94.00 -68.00   0.50    0.21    --  -54.00 -48.00 -68.41   52
 171  \w    -98.00 -72.00   0.50    0.21    --  -58.00 -49.00-129.44   52
 172  \w   -128.00-102.00   0.50    0.21    --  -79.50-117.00-117.75   52
 173  \w   -124.00 -91.00   0.50    0.21    --  -79.50-140.00 -45.52   66
 174  \w   -126.00 -97.00   0.50    0.21    --  -79.50-130.00 -27.25   58
 175  \w   -128.00-103.00   0.50    0.21    --  -79.50-119.00 -20.59   50
 176  \w   -126.00 -93.00   0.50    0.21    --  -79.50-133.00  10.27   66
 177  \w   -128.00 -99.00   0.50    0.21    --  -79.50-120.00 150.71   58
 178  \w   -121.00 -90.00   0.50    0.21    --  -79.50-138.00  92.03   62
 179  \w   -128.00 -98.00   0.50    0.21    --  -79.50-118.00 170.65   60
 180  \w   -126.00 -98.00   0.50    0.21    --  -79.50-136.00  79.84   56
 181  \w   -128.00-103.00   0.50    0.21    --  -79.50-118.00 -11.27   50
 182  \w   -123.00 -96.00   0.50    0.21    --  -79.50-118.00-161.91   54

;
_diffrn_measurement_device 'four-circle diffractometer'
_diffrn_measurement_device_type 'Rigaku XtaLAB Synergy-R'
_diffrn_measurement_method '\w scans'
_diffrn_radiation_monochromator 'multi-layer mirror'
_diffrn_radiation_type CuK\a
_diffrn_radiation_wavelength 1.54184
_diffrn_reflns_av_R_equivalents 0.0355
_diffrn_reflns_av_unetI/netI 0.0186
_diffrn_reflns_Laue_measured_fraction_full 0.997
_diffrn_reflns_Laue_measured_fraction_max 0.970
_diffrn_reflns_limit_h_max 14
_diffrn_reflns_limit_h_min -14
_diffrn_reflns_limit_k_max 19
_diffrn_reflns_limit_k_min -19
_diffrn_reflns_limit_l_max 22
_diffrn_reflns_limit_l_min -22
_diffrn_reflns_number 129644
_diffrn_reflns_point_group_measured_fraction_full 0.997
_diffrn_reflns_point_group_measured_fraction_max 0.970
_diffrn_reflns_theta_full 67.684
_diffrn_reflns_theta_max 74.804
_diffrn_reflns_theta_min 2.620
_diffrn_source 'rotating-anode X-ray tube'
_diffrn_source_type 'PhotonJet R X-ray Source'
_exptl_absorpt_coefficient_mu 0.759
_exptl_absorpt_correction_T_max 1.00000
_exptl_absorpt_correction_T_min 0.82974
_exptl_absorpt_correction_type multi-scan
_exptl_absorpt_process_details
;
 CrysAlisPro 1.171.41.73a (Rigaku Oxford Diffraction, 2020) Empirical 
absorption correction using spherical harmonics, implemented in SCALE3 
ABSPACK scaling algorithm.
;
_exptl_crystal_colour 'clear colourless'
_exptl_crystal_density_diffrn 1.133
_exptl_crystal_description block
_exptl_crystal_F_000 1100
_exptl_crystal_size_max 0.173
_exptl_crystal_size_mid 0.105
_exptl_crystal_size_min 0.081
_refine_diff_density_max 0.571
_refine_diff_density_min -0.744
_refine_diff_density_rms 0.045
_refine_ls_extinction_method none
_refine_ls_goodness_of_fit_ref 1.079
_refine_ls_hydrogen_treatment constr
_refine_ls_matrix_type full
_refine_ls_number_parameters 688
_refine_ls_number_reflns 11861
_refine_ls_number_restraints 0
_refine_ls_restrained_S_all 1.079
_refine_ls_R_factor_all 0.0480
_refine_ls_R_factor_gt 0.0423
_refine_ls_shift/su_max 0.000
_refine_ls_shift/su_mean 0.000
_refine_ls_structure_factor_coef Fsqd
_refine_ls_weighting_details 'w=1/[\s^2^(Fo^2^)+(0.0618P)^2^+1.2026P] where P=(Fo^2^+2Fc^2^)/3'
_refine_ls_weighting_scheme calc
_refine_ls_wR_factor_gt 0.1159
_refine_ls_wR_factor_ref 0.1198
_reflns_Friedel_coverage 0.000
_reflns_number_gt 10366
_reflns_number_total 11861
_reflns_threshold_expression 'I > 2\s(I)'
_cod_data_source_file d2sc01436j2.cif
_cod_data_source_block MaHa139_DeDh_a
_cod_original_cell_volume 2977.13(4)
_cod_database_code 1566894
_shelx_shelxl_version_number 2014/7
_shelx_space_group_comment
;
The symmetry employed for this shelxl refinement is uniquely defined
by the following loop, which should always be used as a source of
symmetry information in preference to the above space-group names.
They are only intended as comments.
;
_shelx_estimated_absorpt_t_min 0.882
_shelx_estimated_absorpt_t_max 0.942

loop_
_space_group_symop_operation_xyz
'x, y, z'
'-x, -y, -z'

loop_
_atom_site_label
_atom_site_type_symbol
_atom_site_fract_x
_atom_site_fract_y
_atom_site_fract_z
_atom_site_U_iso_or_equiv
_atom_site_adp_type
_atom_site_occupancy
_atom_site_site_symmetry_order
_atom_site_calc_flag
_atom_site_refinement_flags_posn
_atom_site_refinement_flags_adp
_atom_site_refinement_flags_occupancy
_atom_site_disorder_assembly
_atom_site_disorder_group
Al1_1 Al 0.61885(3) 0.15714(3) 0.20980(2) 0.01822(10) Uani 1 1 d . . . . .
Al2_1 Al 0.68918(4) 0.21519(3) 0.36105(2) 0.02021(10) Uani 1 1 d . . . . .
H2_1 H 0.7492 0.2806 0.3758 0.024 Uiso 1 1 calc R U . . .
N1_2 N 0.46403(11) 0.23107(9) 0.12186(7) 0.0243(3) Uani 1 1 d . . . . .
C2_2 C 0.53893(12) 0.25030(10) 0.18600(8) 0.0207(3) Uani 1 1 d . . . . .
N3_2 N 0.55225(11) 0.34608(9) 0.23194(7) 0.0237(3) Uani 1 1 d . . . . .
C4_2 C 0.48774(14) 0.38614(12) 0.19665(10) 0.0298(3) Uani 1 1 d . . . . .
C5_2 C 0.43242(14) 0.31349(12) 0.12663(10) 0.0300(3) Uani 1 1 d . . . . .
C6_2 C 0.41642(15) 0.13477(12) 0.05676(9) 0.0322(3) Uani 1 1 d . . . . .
H6A_2 H 0.3755 0.1416 0.0135 0.048 Uiso 1 1 calc R U . . .
H6B_2 H 0.3609 0.0909 0.0755 0.048 Uiso 1 1 calc R U . . .
H6C_2 H 0.4809 0.1072 0.0375 0.048 Uiso 1 1 calc R U . . .
C7_2 C 0.62857(14) 0.40181(11) 0.30740(9) 0.0311(3) Uani 1 1 d . . . . .
H7A_2 H 0.7090 0.4279 0.2978 0.047 Uiso 1 1 calc R U . . .
H7B_2 H 0.6284 0.3587 0.3351 0.047 Uiso 1 1 calc R U . . .
H7C_2 H 0.5996 0.4563 0.3401 0.047 Uiso 1 1 calc R U . . .
C8_2 C 0.48621(18) 0.49036(13) 0.23500(13) 0.0441(4) Uani 1 1 d . . . . .
H8A_2 H 0.5664 0.5343 0.2438 0.066 Uiso 1 1 calc R U . . .
H8B_2 H 0.4557 0.5017 0.2859 0.066 Uiso 1 1 calc R U . . .
H8C_2 H 0.4355 0.5034 0.2004 0.066 Uiso 1 1 calc R U . . .
C9_2 C 0.35699(17) 0.31466(16) 0.06161(12) 0.0445(4) Uani 1 1 d . . . . .
H9A_2 H 0.3916 0.2934 0.0121 0.067 Uiso 1 1 calc R U . . .
H9B_2 H 0.3521 0.3814 0.0753 0.067 Uiso 1 1 calc R U . . .
H9C_2 H 0.2778 0.2699 0.0547 0.067 Uiso 1 1 calc R U . . .
N1_3 N 0.74615(11) 0.03856(9) 0.38104(7) 0.0245(3) Uani 1 1 d . . . . .
C2_3 C 0.78475(13) 0.12491(11) 0.37290(8) 0.0233(3) Uani 1 1 d . . . . .
N3_3 N 0.90236(11) 0.13924(9) 0.37148(7) 0.0253(3) Uani 1 1 d . . . . .
C4_3 C 0.93654(14) 0.06330(12) 0.37927(9) 0.0278(3) Uani 1 1 d . . . . .
C5_3 C 0.83817(14) -0.00048(12) 0.38491(9) 0.0280(3) Uani 1 1 d . . . . .
C6_3 C 0.62329(13) -0.01022(11) 0.38143(9) 0.0287(3) Uani 1 1 d . . . . .
H6A_3 H 0.5875 -0.0556 0.3272 0.043 Uiso 1 1 calc R U . . .
H6B_3 H 0.5811 0.0390 0.4022 0.043 Uiso 1 1 calc R U . . .
H6C_3 H 0.6185 -0.0469 0.4151 0.043 Uiso 1 1 calc R U . . .
C7_3 C 0.98340(15) 0.22171(13) 0.36078(10) 0.0338(4) Uani 1 1 d . . . . .
H7A_3 H 0.9941 0.2024 0.3047 0.051 Uiso 1 1 calc R U . . .
H7B_3 H 1.0596 0.2406 0.3926 0.051 Uiso 1 1 calc R U . . .
H7C_3 H 0.9510 0.2775 0.3779 0.051 Uiso 1 1 calc R U . . .
C8_3 C 1.06170(15) 0.06213(14) 0.38171(11) 0.0362(4) Uani 1 1 d . . . . .
H8A_3 H 1.0659 0.0003 0.3835 0.054 Uiso 1 1 calc R U . . .
H8B_3 H 1.1086 0.1175 0.4290 0.054 Uiso 1 1 calc R U . . .
H8C_3 H 1.0928 0.0678 0.3342 0.054 Uiso 1 1 calc R U . . .
C9_3 C 0.81991(16) -0.09582(13) 0.39250(12) 0.0390(4) Uani 1 1 d . . . . .
H9A_3 H 0.7661 -0.1485 0.3468 0.059 Uiso 1 1 calc R U . . .
H9B_3 H 0.7859 -0.0924 0.4413 0.059 Uiso 1 1 calc R U . . .
H9C_3 H 0.8957 -0.1094 0.3944 0.059 Uiso 1 1 calc R U . . .
C1_4 C 0.75401(12) 0.14553(10) 0.14274(8) 0.0197(3) Uani 1 1 d . . . . .
C2_4 C 0.81695(12) 0.21039(10) 0.10990(8) 0.0216(3) Uani 1 1 d . . . . .
C3_4 C 0.88924(13) 0.18194(11) 0.05130(8) 0.0251(3) Uani 1 1 d . . . . .
H3_4 H 0.9302 0.2273 0.0305 0.030 Uiso 1 1 calc R U . . .
C4_4 C 0.90159(13) 0.08827(11) 0.02342(8) 0.0255(3) Uani 1 1 d . . . . .
H4_4 H 0.9486 0.0685 -0.0176 0.031 Uiso 1 1 calc R U . . .
C5_4 C 0.84456(12) 0.02394(10) 0.05600(8) 0.0227(3) Uani 1 1 d . . . . .
H5_4 H 0.8538 -0.0400 0.0376 0.027 Uiso 1 1 calc R U . . .
C6_4 C 0.77337(12) 0.05133(10) 0.11565(8) 0.0200(3) Uani 1 1 d . . . . .
C1_5 C 0.81004(13) 0.31356(10) 0.13448(8) 0.0224(3) Uani 1 1 d . . . . .
C2_5 C 0.88103(13) 0.38955(11) 0.20285(8) 0.0239(3) Uani 1 1 d . . . . .
C3_5 C 0.88044(14) 0.48616(11) 0.22223(9) 0.0279(3) Uani 1 1 d . . . . .
H3_5 H 0.9299 0.5371 0.2679 0.033 Uiso 1 1 calc R U . . .
C4_5 C 0.80948(14) 0.50987(11) 0.17654(10) 0.0305(3) Uani 1 1 d . . . . .
C5_5 C 0.74093(14) 0.43459(12) 0.10881(10) 0.0299(3) Uani 1 1 d . . . . .
H5_5 H 0.6919 0.4497 0.0770 0.036 Uiso 1 1 calc R U . . .
C6_5 C 0.74175(13) 0.33730(11) 0.08587(9) 0.0257(3) Uani 1 1 d . . . . .
C7_5 C 0.96085(14) 0.36877(12) 0.25429(9) 0.0299(3) Uani 1 1 d . . . . .
H7A_5 H 0.9986 0.3211 0.2207 0.045 Uiso 1 1 calc R U . . .
H7B_5 H 0.9145 0.3418 0.2885 0.045 Uiso 1 1 calc R U . . .
H7C_5 H 1.0214 0.4299 0.2872 0.045 Uiso 1 1 calc R U . . .
C8_5 C 0.80905(17) 0.61539(13) 0.20008(12) 0.0412(4) Uani 1 1 d . . . . .
H8A_5 H 0.7886 0.6252 0.1526 0.062 Uiso 1 1 calc R U . . .
H8B_5 H 0.8874 0.6598 0.2262 0.062 Uiso 1 1 calc R U . . .
H8C_5 H 0.7509 0.6293 0.2367 0.062 Uiso 1 1 calc R U . . .
C9_5 C 0.67324(15) 0.26070(13) 0.00787(9) 0.0329(3) Uani 1 1 d . . . . .
H9A_5 H 0.7231 0.2579 -0.0344 0.049 Uiso 1 1 calc R U . . .
H9B_5 H 0.6035 0.2780 -0.0037 0.049 Uiso 1 1 calc R U . . .
H9C_5 H 0.6487 0.1964 0.0110 0.049 Uiso 1 1 calc R U . . .
C1_6 C 0.71405(12) -0.02542(10) 0.14558(8) 0.0207(3) Uani 1 1 d . . . . .
C2_6 C 0.77670(13) -0.08182(10) 0.16398(8) 0.0238(3) Uani 1 1 d . . . . .
C3_6 C 0.71582(14) -0.16248(11) 0.18004(9) 0.0277(3) Uani 1 1 d . . . . .
H3_6 H 0.7587 -0.2005 0.1916 0.033 Uiso 1 1 calc R U . . .
C4_6 C 0.59459(14) -0.18825(11) 0.17947(9) 0.0276(3) Uani 1 1 d . . . . .
C5_6 C 0.53474(13) -0.12816(10) 0.16652(8) 0.0241(3) Uani 1 1 d . . . . .
H5_6 H 0.4523 -0.1430 0.1688 0.029 Uiso 1 1 calc R U . . .
C6_6 C 0.59100(13) -0.04687(10) 0.15037(8) 0.0210(3) Uani 1 1 d . . . . .
C7_6 C 0.90945(14) -0.05833(12) 0.17047(10) 0.0300(3) Uani 1 1 d . . . . .
H7A_6 H 0.9317 -0.0979 0.1202 0.045 Uiso 1 1 calc R U . . .
H7B_6 H 0.9381 -0.0735 0.2130 0.045 Uiso 1 1 calc R U . . .
H7C_6 H 0.9445 0.0116 0.1824 0.045 Uiso 1 1 calc R U . . .
C8_6 C 0.52870(16) -0.27794(12) 0.19303(11) 0.0381(4) Uani 1 1 d . . . . .
H8A_6 H 0.4719 -0.3236 0.1461 0.057 Uiso 1 1 calc R U . . .
H8B_6 H 0.4869 -0.2581 0.2393 0.057 Uiso 1 1 calc R U . . .
H8C_6 H 0.5846 -0.3103 0.2025 0.057 Uiso 1 1 calc R U . . .
C9_6 C 0.52338(12) 0.01702(10) 0.13959(8) 0.0216(3) Uani 1 1 d . . . . .
H9A_6 H 0.4441 0.0010 0.1559 0.026 Uiso 1 1 calc R U . . .
H9AB_6 H 0.5145 0.0081 0.0834 0.026 Uiso 1 1 calc R U . . .
C1_7 C 0.58825(12) 0.23558(10) 0.45299(8) 0.0209(3) Uani 1 1 d . . . . .
C2_7 C 0.46579(12) 0.22440(10) 0.44490(8) 0.0222(3) Uani 1 1 d . . . . .
C3_7 C 0.40259(13) 0.23550(12) 0.50974(9) 0.0286(3) Uani 1 1 d . . . . .
H3_7 H 0.3200 0.2247 0.5019 0.034 Uiso 1 1 calc R U . . .
C4_7 C 0.45779(14) 0.26186(13) 0.58497(9) 0.0325(4) Uani 1 1 d . . . . .
H4_7 H 0.4136 0.2683 0.6283 0.039 Uiso 1 1 calc R U . . .
C5_7 C 0.57864(14) 0.27879(12) 0.59616(9) 0.0291(3) Uani 1 1 d . . . . .
H5_7 H 0.6181 0.2996 0.6479 0.035 Uiso 1 1 calc R U . . .
C6_7 C 0.64256(12) 0.26546(10) 0.53180(8) 0.0224(3) Uani 1 1 d . . . . .
C1_8 C 0.39523(12) 0.20988(10) 0.37005(8) 0.0215(3) Uani 1 1 d . . . . .
C2_8 C 0.34762(12) 0.11717(10) 0.30757(8) 0.0220(3) Uani 1 1 d . . . . .
C3_8 C 0.27515(12) 0.10819(11) 0.24310(8) 0.0235(3) Uani 1 1 d . . . . .
H3_8 H 0.2447 0.0455 0.2007 0.028 Uiso 1 1 calc R U . . .
C4_8 C 0.24617(12) 0.18775(11) 0.23895(8) 0.0237(3) Uani 1 1 d . . . . .
C5_8 C 0.29333(13) 0.27914(11) 0.30149(9) 0.0249(3) Uani 1 1 d . . . . .
H5_8 H 0.2753 0.3347 0.2996 0.030 Uiso 1 1 calc R U . . .
C6_8 C 0.36636(12) 0.29114(11) 0.36681(8) 0.0233(3) Uani 1 1 d . . . . .
C7_8 C 0.37350(14) 0.02787(11) 0.30961(9) 0.0273(3) Uani 1 1 d . . . . .
H7A_8 H 0.3149 -0.0315 0.2721 0.041 Uiso 1 1 calc R U . . .
H7B_8 H 0.3702 0.0294 0.3632 0.041 Uiso 1 1 calc R U . . .
H7C_8 H 0.4523 0.0274 0.2949 0.041 Uiso 1 1 calc R U . . .
C8_8 C 0.16445(14) 0.17617(12) 0.16999(9) 0.0294(3) Uani 1 1 d . . . . .
H8A_8 H 0.1738 0.1235 0.1217 0.044 Uiso 1 1 calc R U . . .
H8B_8 H 0.1838 0.2379 0.1626 0.044 Uiso 1 1 calc R U . . .
H8C_8 H 0.0828 0.1596 0.1809 0.044 Uiso 1 1 calc R U . . .
C9_8 C 0.41191(14) 0.39202(11) 0.43360(9) 0.0294(3) Uani 1 1 d . . . . .
H9A_8 H 0.4091 0.4422 0.4138 0.044 Uiso 1 1 calc R U . . .
H9B_8 H 0.4934 0.4028 0.4539 0.044 Uiso 1 1 calc R U . . .
H9C_8 H 0.3627 0.3964 0.4764 0.044 Uiso 1 1 calc R U . . .
C1_9 C 0.77337(12) 0.28759(10) 0.54951(8) 0.0220(3) Uani 1 1 d . . . . .
C2_9 C 0.82156(13) 0.22143(11) 0.56460(8) 0.0256(3) Uani 1 1 d . . . . .
C3_9 C 0.94355(14) 0.24085(12) 0.57453(9) 0.0296(3) Uani 1 1 d . . . . .
H3_9 H 0.9759 0.1951 0.5835 0.036 Uiso 1 1 calc R U . . .
C4_9 C 1.01897(13) 0.32496(12) 0.57171(9) 0.0310(3) Uani 1 1 d . . . . .
C5_9 C 0.97003(14) 0.39405(12) 0.56356(9) 0.0287(3) Uani 1 1 d . . . . .
H5_9 H 1.0208 0.4540 0.5650 0.034 Uiso 1 1 calc R U . . .
C6_9 C 0.84876(13) 0.37736(11) 0.55337(8) 0.0247(3) Uani 1 1 d . . . . .
C7_9 C 0.74522(16) 0.13108(12) 0.57285(10) 0.0338(4) Uani 1 1 d . . . . .
H7A_9 H 0.6680 0.1094 0.5414 0.051 Uiso 1 1 calc R U . . .
H7B_9 H 0.7352 0.1466 0.6287 0.051 Uiso 1 1 calc R U . . .
H7C_9 H 0.7829 0.0785 0.5538 0.051 Uiso 1 1 calc R U . . .
C8_9 C 1.15066(15) 0.34198(15) 0.57829(12) 0.0442(5) Uani 1 1 d . . . . .
H8A_9 H 1.1691 0.2885 0.5875 0.066 Uiso 1 1 calc R U . . .
H8B_9 H 1.1896 0.4046 0.6226 0.066 Uiso 1 1 calc R U . . .
H8C_9 H 1.1787 0.3439 0.5290 0.066 Uiso 1 1 calc R U . . .
C9_9 C 0.80013(15) 0.45661(11) 0.54949(10) 0.0309(3) Uani 1 1 d . . . . .
H9A_9 H 0.7523 0.4324 0.4980 0.046 Uiso 1 1 calc R U . . .
H9B_9 H 0.8653 0.5147 0.5560 0.046 Uiso 1 1 calc R U . . .
H9C_9 H 0.7511 0.4742 0.5920 0.046 Uiso 1 1 calc R U . . .
C1_10 C 1.1512(2) 0.42109(17) 0.01351(13) 0.0512(5) Uani 1 1 d . . . . .
H1A_10 H 1.1244 0.3503 -0.0193 0.077 Uiso 1 1 calc R U . . .
H1B_10 H 1.2366 0.4459 0.0154 0.077 Uiso 1 1 calc R U . . .
H1C_10 H 1.1121 0.4550 -0.0095 0.077 Uiso 1 1 calc R U . . .
C2_10 C 1.12073(19) 0.43980(15) 0.09688(13) 0.0480(5) Uani 1 1 d . . . . .
H2A_10 H 1.1503 0.3972 0.1163 0.058 Uiso 1 1 calc R U . . .
H2AB_10 H 1.0339 0.4204 0.0947 0.058 Uiso 1 1 calc R U . . .
C3_10 C 1.17091(17) 0.54607(15) 0.15623(12) 0.0447(4) Uani 1 1 d . . . . .
H3A_10 H 1.1524 0.5503 0.2095 0.054 Uiso 1 1 calc R U . . .
H3AB_10 H 1.2577 0.5658 0.1584 0.054 Uiso 1 1 calc R U . . .
C4_10 C 1.12370(16) 0.61784(13) 0.13647(11) 0.0399(4) Uani 1 1 d . . . . .
H4A_10 H 1.0367 0.5921 0.1256 0.048 Uiso 1 1 calc R U . . .
H4AB_10 H 1.1532 0.6215 0.0874 0.048 Uiso 1 1 calc R U . . .
C5_10 C 1.15769(18) 0.72090(15) 0.20149(13) 0.0494(5) Uani 1 1 d . . . . .
H5A_10 H 1.1294 0.7173 0.2508 0.059 Uiso 1 1 calc R U . . .
H5AB_10 H 1.2447 0.7473 0.2117 0.059 Uiso 1 1 calc R U . . .
C6_10 C 1.10813(19) 0.79146(15) 0.18161(15) 0.0570(6) Uani 1 1 d . . . . .
H6A_10 H 1.1416 0.8003 0.1357 0.086 Uiso 1 1 calc R U . . .
H6B_10 H 1.1286 0.8550 0.2272 0.086 Uiso 1 1 calc R U . . .
H6C_10 H 1.0222 0.7646 0.1691 0.086 Uiso 1 1 calc R U . . .

loop_
_atom_site_aniso_label
_atom_site_aniso_U_11
_atom_site_aniso_U_22
_atom_site_aniso_U_33
_atom_site_aniso_U_23
_atom_site_aniso_U_13
_atom_site_aniso_U_12
Al1_1 0.0191(2) 0.01786(19) 0.01796(19) 0.00647(15) 0.00347(15) 0.00685(16)
Al2_1 0.0188(2) 0.0228(2) 0.0195(2) 0.00838(16) 0.00360(15) 0.00703(16)
N1_2 0.0252(6) 0.0292(6) 0.0236(6) 0.0132(5) 0.0050(5) 0.0119(5)
C2_2 0.0217(7) 0.0220(7) 0.0205(6) 0.0092(5) 0.0061(5) 0.0083(5)
N3_2 0.0246(6) 0.0206(6) 0.0286(6) 0.0105(5) 0.0072(5) 0.0097(5)
C4_2 0.0295(8) 0.0291(8) 0.0425(9) 0.0217(7) 0.0128(7) 0.0155(7)
C5_2 0.0279(8) 0.0379(9) 0.0381(8) 0.0250(7) 0.0107(7) 0.0170(7)
C6_2 0.0356(9) 0.0367(9) 0.0224(7) 0.0095(6) -0.0025(6) 0.0119(7)
C7_2 0.0305(8) 0.0238(7) 0.0305(8) 0.0031(6) 0.0036(6) 0.0062(6)
C8_2 0.0451(11) 0.0316(9) 0.0674(13) 0.0259(9) 0.0135(9) 0.0205(8)
C9_2 0.0423(10) 0.0629(12) 0.0505(11) 0.0383(10) 0.0079(8) 0.0271(9)
N1_3 0.0218(6) 0.0293(6) 0.0251(6) 0.0117(5) 0.0025(5) 0.0104(5)
C2_3 0.0237(7) 0.0300(7) 0.0187(6) 0.0103(6) 0.0046(5) 0.0111(6)
N3_3 0.0239(6) 0.0337(7) 0.0252(6) 0.0157(5) 0.0071(5) 0.0137(5)
C4_3 0.0274(8) 0.0360(8) 0.0266(7) 0.0145(6) 0.0046(6) 0.0168(7)
C5_3 0.0268(8) 0.0333(8) 0.0290(7) 0.0137(6) 0.0027(6) 0.0152(6)
C6_3 0.0240(8) 0.0298(8) 0.0317(8) 0.0127(6) 0.0019(6) 0.0068(6)
C7_3 0.0276(8) 0.0430(9) 0.0419(9) 0.0260(8) 0.0138(7) 0.0139(7)
C8_3 0.0275(8) 0.0484(10) 0.0428(9) 0.0234(8) 0.0074(7) 0.0194(8)
C9_3 0.0358(9) 0.0386(9) 0.0520(10) 0.0241(8) 0.0050(8) 0.0168(8)
C1_4 0.0190(7) 0.0213(6) 0.0178(6) 0.0067(5) 0.0013(5) 0.0061(5)
C2_4 0.0210(7) 0.0234(7) 0.0211(6) 0.0091(5) 0.0031(5) 0.0072(6)
C3_4 0.0248(7) 0.0282(7) 0.0250(7) 0.0136(6) 0.0075(6) 0.0079(6)
C4_4 0.0235(7) 0.0314(8) 0.0224(7) 0.0094(6) 0.0084(6) 0.0113(6)
C5_4 0.0211(7) 0.0239(7) 0.0227(7) 0.0070(6) 0.0026(5) 0.0094(6)
C6_4 0.0184(7) 0.0220(7) 0.0188(6) 0.0071(5) 0.0014(5) 0.0063(5)
C1_5 0.0214(7) 0.0243(7) 0.0252(7) 0.0131(6) 0.0088(5) 0.0078(6)
C2_5 0.0243(7) 0.0253(7) 0.0251(7) 0.0123(6) 0.0081(6) 0.0085(6)
C3_5 0.0292(8) 0.0240(7) 0.0297(8) 0.0098(6) 0.0082(6) 0.0078(6)
C4_5 0.0319(8) 0.0265(8) 0.0405(9) 0.0186(7) 0.0139(7) 0.0122(6)
C5_5 0.0275(8) 0.0364(8) 0.0377(8) 0.0246(7) 0.0092(6) 0.0136(7)
C6_5 0.0226(7) 0.0304(8) 0.0284(7) 0.0163(6) 0.0069(6) 0.0078(6)
C7_5 0.0331(8) 0.0295(8) 0.0269(7) 0.0103(6) 0.0014(6) 0.0105(7)
C8_5 0.0449(10) 0.0309(9) 0.0567(11) 0.0227(8) 0.0153(9) 0.0173(8)
C9_5 0.0309(8) 0.0385(9) 0.0306(8) 0.0163(7) 0.0010(6) 0.0090(7)
C1_6 0.0233(7) 0.0185(6) 0.0187(6) 0.0050(5) 0.0036(5) 0.0075(5)
C2_6 0.0264(8) 0.0234(7) 0.0223(7) 0.0079(6) 0.0049(6) 0.0100(6)
C3_6 0.0332(8) 0.0249(7) 0.0299(7) 0.0126(6) 0.0066(6) 0.0139(6)
C4_6 0.0333(8) 0.0226(7) 0.0282(7) 0.0113(6) 0.0074(6) 0.0086(6)
C5_6 0.0242(7) 0.0211(7) 0.0245(7) 0.0070(6) 0.0051(6) 0.0060(6)
C6_6 0.0241(7) 0.0182(6) 0.0173(6) 0.0033(5) 0.0033(5) 0.0068(5)
C7_6 0.0273(8) 0.0347(8) 0.0354(8) 0.0184(7) 0.0059(6) 0.0143(7)
C8_6 0.0408(10) 0.0303(8) 0.0501(10) 0.0236(8) 0.0115(8) 0.0101(7)
C9_6 0.0199(7) 0.0203(6) 0.0227(7) 0.0062(5) 0.0035(5) 0.0068(5)
C1_7 0.0208(7) 0.0209(6) 0.0206(6) 0.0071(5) 0.0034(5) 0.0074(5)
C2_7 0.0204(7) 0.0228(7) 0.0211(7) 0.0061(5) 0.0031(5) 0.0066(6)
C3_7 0.0189(7) 0.0373(8) 0.0266(7) 0.0100(6) 0.0049(6) 0.0075(6)
C4_7 0.0246(8) 0.0459(9) 0.0232(7) 0.0107(7) 0.0088(6) 0.0087(7)
C5_7 0.0254(8) 0.0387(8) 0.0198(7) 0.0092(6) 0.0029(6) 0.0079(7)
C6_7 0.0202(7) 0.0240(7) 0.0218(7) 0.0079(5) 0.0030(5) 0.0065(6)
C1_8 0.0160(6) 0.0253(7) 0.0219(7) 0.0075(6) 0.0041(5) 0.0068(5)
C2_8 0.0175(7) 0.0236(7) 0.0238(7) 0.0087(6) 0.0054(5) 0.0053(5)
C3_8 0.0204(7) 0.0247(7) 0.0208(7) 0.0056(5) 0.0031(5) 0.0049(6)
C4_8 0.0175(7) 0.0307(7) 0.0230(7) 0.0103(6) 0.0049(5) 0.0076(6)
C5_8 0.0212(7) 0.0271(7) 0.0291(7) 0.0115(6) 0.0057(6) 0.0109(6)
C6_8 0.0183(7) 0.0243(7) 0.0247(7) 0.0065(6) 0.0042(5) 0.0070(6)
C7_8 0.0271(8) 0.0241(7) 0.0281(7) 0.0094(6) 0.0009(6) 0.0053(6)
C8_8 0.0250(8) 0.0372(8) 0.0265(7) 0.0125(6) 0.0011(6) 0.0104(7)
C9_8 0.0275(8) 0.0246(7) 0.0310(8) 0.0048(6) 0.0026(6) 0.0091(6)
C1_9 0.0218(7) 0.0261(7) 0.0169(6) 0.0063(5) 0.0025(5) 0.0084(6)
C2_9 0.0283(8) 0.0284(7) 0.0190(6) 0.0078(6) -0.0001(6) 0.0093(6)
C3_9 0.0298(8) 0.0342(8) 0.0256(7) 0.0085(6) -0.0012(6) 0.0163(7)
C4_9 0.0216(8) 0.0403(9) 0.0249(7) 0.0049(6) 0.0014(6) 0.0117(7)
C5_9 0.0233(8) 0.0300(8) 0.0265(7) 0.0068(6) 0.0042(6) 0.0046(6)
C6_9 0.0239(7) 0.0268(7) 0.0211(7) 0.0067(6) 0.0031(5) 0.0081(6)
C7_9 0.0413(10) 0.0322(8) 0.0293(8) 0.0153(7) -0.0006(7) 0.0089(7)
C8_9 0.0223(8) 0.0522(11) 0.0477(10) 0.0069(9) 0.0035(7) 0.0143(8)
C9_9 0.0324(8) 0.0260(8) 0.0320(8) 0.0087(6) 0.0027(6) 0.0093(6)
C1_10 0.0563(13) 0.0589(13) 0.0551(12) 0.0319(10) 0.0152(10) 0.0294(11)
C2_10 0.0496(12) 0.0477(11) 0.0623(12) 0.0322(10) 0.0257(10) 0.0226(9)
C3_10 0.0368(10) 0.0528(11) 0.0541(11) 0.0295(9) 0.0104(8) 0.0159(9)
C4_10 0.0313(9) 0.0420(10) 0.0476(10) 0.0199(8) 0.0059(8) 0.0097(8)
C5_10 0.0345(10) 0.0454(11) 0.0592(12) 0.0137(9) 0.0009(9) 0.0085(8)
C6_10 0.0411(11) 0.0396(11) 0.0829(16) 0.0181(11) 0.0091(11) 0.0098(9)

loop_
_atom_type_symbol
_atom_type_description
_atom_type_scat_dispersion_real
_atom_type_scat_dispersion_imag
_atom_type_scat_source
C C 0.0181 0.0091 'International Tables Vol C Tables 4.2.6.8 and 6.1.1.4'
H H 0.0000 0.0000 'International Tables Vol C Tables 4.2.6.8 and 6.1.1.4'
N N 0.0311 0.0180 'International Tables Vol C Tables 4.2.6.8 and 6.1.1.4'
Al Al 0.2130 0.2455 'International Tables Vol C Tables 4.2.6.8 and 6.1.1.4'

loop_
_exptl_crystal_face_index_h
_exptl_crystal_face_index_k
_exptl_crystal_face_index_l
_exptl_crystal_face_perp_dist
2 0 -1 0.0478
0 -2 1 0.0519
0 2 -1 0.0865
-2 -2 -1 0.0613
1 1 1 0.0639
0 0 1 0.0556
0 0 -1 0.0250
1 0 0 0.0463
-1 0 0 0.0557
1 1 -1 0.0754
-2 0 1 0.0587

loop_
_geom_angle_atom_site_label_1
_geom_angle_atom_site_label_2
_geom_angle_atom_site_label_3
_geom_angle
_geom_angle_site_symmetry_1
_geom_angle_site_symmetry_3
_geom_angle_publ_flag
C9_6 Al1_1 C1_4 90.90(6) . . ?
C9_6 Al1_1 C2_2 107.11(6) . . ?
C1_4 Al1_1 C2_2 107.19(6) . . ?
C9_6 Al1_1 Al2_1 123.21(4) . . ?
C1_4 Al1_1 Al2_1 112.35(4) . . ?
C2_2 Al1_1 Al2_1 113.22(4) . . ?
C1_7 Al2_1 C2_3 105.12(6) . . ?
C1_7 Al2_1 Al1_1 127.90(4) . . ?
C2_3 Al2_1 Al1_1 108.21(4) . . ?
C1_7 Al2_1 H2_1 104.5 . . ?
C2_3 Al2_1 H2_1 104.5 . . ?
Al1_1 Al2_1 H2_1 104.5 . . ?
C2_2 N1_2 C5_2 111.97(12) . . ?
C2_2 N1_2 C6_2 124.82(12) . . ?
C5_2 N1_2 C6_2 123.14(13) . . ?
N1_2 C2_2 N3_2 103.77(12) . . ?
N1_2 C2_2 Al1_1 129.03(10) . . ?
N3_2 C2_2 Al1_1 127.19(10) . . ?
C2_2 N3_2 C4_2 111.64(12) . . ?
C2_2 N3_2 C7_2 124.40(12) . . ?
C4_2 N3_2 C7_2 123.91(13) . . ?
C5_2 C4_2 N3_2 106.51(13) . . ?
C5_2 C4_2 C8_2 130.87(15) . . ?
N3_2 C4_2 C8_2 122.62(15) . . ?
C4_2 C5_2 N1_2 106.09(13) . . ?
C4_2 C5_2 C9_2 130.67(15) . . ?
N1_2 C5_2 C9_2 123.16(15) . . ?
N1_2 C6_2 H6A_2 109.5 . . ?
N1_2 C6_2 H6B_2 109.5 . . ?
H6A_2 C6_2 H6B_2 109.5 . . ?
N1_2 C6_2 H6C_2 109.5 . . ?
H6A_2 C6_2 H6C_2 109.5 . . ?
H6B_2 C6_2 H6C_2 109.5 . . ?
N3_2 C7_2 H7A_2 109.5 . . ?
N3_2 C7_2 H7B_2 109.5 . . ?
H7A_2 C7_2 H7B_2 109.5 . . ?
N3_2 C7_2 H7C_2 109.5 . . ?
H7A_2 C7_2 H7C_2 109.5 . . ?
H7B_2 C7_2 H7C_2 109.5 . . ?
C4_2 C8_2 H8A_2 109.5 . . ?
C4_2 C8_2 H8B_2 109.5 . . ?
H8A_2 C8_2 H8B_2 109.5 . . ?
C4_2 C8_2 H8C_2 109.5 . . ?
H8A_2 C8_2 H8C_2 109.5 . . ?
H8B_2 C8_2 H8C_2 109.5 . . ?
C5_2 C9_2 H9A_2 109.5 . . ?
C5_2 C9_2 H9B_2 109.5 . . ?
H9A_2 C9_2 H9B_2 109.5 . . ?
C5_2 C9_2 H9C_2 109.5 . . ?
H9A_2 C9_2 H9C_2 109.5 . . ?
H9B_2 C9_2 H9C_2 109.5 . . ?
C2_3 N1_3 C5_3 111.56(13) . . ?
C2_3 N1_3 C6_3 124.33(12) . . ?
C5_3 N1_3 C6_3 124.04(13) . . ?
N1_3 C2_3 N3_3 104.00(12) . . ?
N1_3 C2_3 Al2_1 129.30(11) . . ?
N3_3 C2_3 Al2_1 126.68(11) . . ?
C2_3 N3_3 C4_3 111.47(13) . . ?
C2_3 N3_3 C7_3 124.97(13) . . ?
C4_3 N3_3 C7_3 123.53(13) . . ?
C5_3 C4_3 N3_3 106.57(13) . . ?
C5_3 C4_3 C8_3 130.90(14) . . ?
N3_3 C4_3 C8_3 122.51(14) . . ?
C4_3 C5_3 N1_3 106.40(13) . . ?
C4_3 C5_3 C9_3 130.89(14) . . ?
N1_3 C5_3 C9_3 122.71(14) . . ?
N1_3 C6_3 H6A_3 109.5 . . ?
N1_3 C6_3 H6B_3 109.5 . . ?
H6A_3 C6_3 H6B_3 109.5 . . ?
N1_3 C6_3 H6C_3 109.5 . . ?
H6A_3 C6_3 H6C_3 109.5 . . ?
H6B_3 C6_3 H6C_3 109.5 . . ?
N3_3 C7_3 H7A_3 109.5 . . ?
N3_3 C7_3 H7B_3 109.5 . . ?
H7A_3 C7_3 H7B_3 109.5 . . ?
N3_3 C7_3 H7C_3 109.5 . . ?
H7A_3 C7_3 H7C_3 109.5 . . ?
H7B_3 C7_3 H7C_3 109.5 . . ?
C4_3 C8_3 H8A_3 109.5 . . ?
C4_3 C8_3 H8B_3 109.5 . . ?
H8A_3 C8_3 H8B_3 109.5 . . ?
C4_3 C8_3 H8C_3 109.5 . . ?
H8A_3 C8_3 H8C_3 109.5 . . ?
H8B_3 C8_3 H8C_3 109.5 . . ?
C5_3 C9_3 H9A_3 109.5 . . ?
C5_3 C9_3 H9B_3 109.5 . . ?
H9A_3 C9_3 H9B_3 109.5 . . ?
C5_3 C9_3 H9C_3 109.5 . . ?
H9A_3 C9_3 H9C_3 109.5 . . ?
H9B_3 C9_3 H9C_3 109.5 . . ?
C2_4 C1_4 C6_4 116.04(12) . . ?
C2_4 C1_4 Al1_1 129.39(10) . . ?
C6_4 C1_4 Al1_1 113.75(10) . . ?
C3_4 C2_4 C1_4 121.86(13) . . ?
C3_4 C2_4 C1_5 115.47(12) . . ?
C1_4 C2_4 C1_5 122.66(12) . . ?
C4_4 C3_4 C2_4 120.65(13) . . ?
C4_4 C3_4 H3_4 119.7 . . ?
C2_4 C3_4 H3_4 119.7 . . ?
C5_4 C4_4 C3_4 119.11(13) . . ?
C5_4 C4_4 H4_4 120.4 . . ?
C3_4 C4_4 H4_4 120.4 . . ?
C4_4 C5_4 C6_4 121.24(13) . . ?
C4_4 C5_4 H5_4 119.4 . . ?
C6_4 C5_4 H5_4 119.4 . . ?
C5_4 C6_4 C1_4 120.96(13) . . ?
C5_4 C6_4 C1_6 116.50(12) . . ?
C1_4 C6_4 C1_6 122.46(12) . . ?
C2_5 C1_5 C6_5 118.98(13) . . ?
C2_5 C1_5 C2_4 119.99(13) . . ?
C6_5 C1_5 C2_4 120.74(13) . . ?
C3_5 C2_5 C1_5 119.72(14) . . ?
C3_5 C2_5 C7_5 119.21(14) . . ?
C1_5 C2_5 C7_5 121.04(13) . . ?
C4_5 C3_5 C2_5 121.76(15) . . ?
C4_5 C3_5 H3_5 119.1 . . ?
C2_5 C3_5 H3_5 119.1 . . ?
C5_5 C4_5 C3_5 118.01(14) . . ?
C5_5 C4_5 C8_5 121.48(15) . . ?
C3_5 C4_5 C8_5 120.50(15) . . ?
C4_5 C5_5 C6_5 122.06(14) . . ?
C4_5 C5_5 H5_5 119.0 . . ?
C6_5 C5_5 H5_5 119.0 . . ?
C5_5 C6_5 C1_5 119.36(14) . . ?
C5_5 C6_5 C9_5 119.18(14) . . ?
C1_5 C6_5 C9_5 121.41(14) . . ?
C2_5 C7_5 H7A_5 109.5 . . ?
C2_5 C7_5 H7B_5 109.5 . . ?
H7A_5 C7_5 H7B_5 109.5 . . ?
C2_5 C7_5 H7C_5 109.5 . . ?
H7A_5 C7_5 H7C_5 109.5 . . ?
H7B_5 C7_5 H7C_5 109.5 . . ?
C4_5 C8_5 H8A_5 109.5 . . ?
C4_5 C8_5 H8B_5 109.5 . . ?
H8A_5 C8_5 H8B_5 109.5 . . ?
C4_5 C8_5 H8C_5 109.5 . . ?
H8A_5 C8_5 H8C_5 109.5 . . ?
H8B_5 C8_5 H8C_5 109.5 . . ?
C6_5 C9_5 H9A_5 109.5 . . ?
C6_5 C9_5 H9B_5 109.5 . . ?
H9A_5 C9_5 H9B_5 109.5 . . ?
C6_5 C9_5 H9C_5 109.5 . . ?
H9A_5 C9_5 H9C_5 109.5 . . ?
H9B_5 C9_5 H9C_5 109.5 . . ?
C2_6 C1_6 C6_6 118.79(13) . . ?
C2_6 C1_6 C6_4 121.09(13) . . ?
C6_6 C1_6 C6_4 119.96(12) . . ?
C3_6 C2_6 C1_6 119.78(14) . . ?
C3_6 C2_6 C7_6 116.69(13) . . ?
C1_6 C2_6 C7_6 123.50(13) . . ?
C4_6 C3_6 C2_6 121.80(14) . . ?
C4_6 C3_6 H3_6 119.1 . . ?
C2_6 C3_6 H3_6 119.1 . . ?
C3_6 C4_6 C5_6 117.87(14) . . ?
C3_6 C4_6 C8_6 121.60(14) . . ?
C5_6 C4_6 C8_6 120.52(14) . . ?
C4_6 C5_6 C6_6 122.62(14) . . ?
C4_6 C5_6 H5_6 118.7 . . ?
C6_6 C5_6 H5_6 118.7 . . ?
C5_6 C6_6 C1_6 118.83(13) . . ?
C5_6 C6_6 C9_6 120.43(13) . . ?
C1_6 C6_6 C9_6 120.74(12) . . ?
C2_6 C7_6 H7A_6 109.5 . . ?
C2_6 C7_6 H7B_6 109.5 . . ?
H7A_6 C7_6 H7B_6 109.5 . . ?
C2_6 C7_6 H7C_6 109.5 . . ?
H7A_6 C7_6 H7C_6 109.5 . . ?
H7B_6 C7_6 H7C_6 109.5 . . ?
C4_6 C8_6 H8A_6 109.5 . . ?
C4_6 C8_6 H8B_6 109.5 . . ?
H8A_6 C8_6 H8B_6 109.5 . . ?
C4_6 C8_6 H8C_6 109.5 . . ?
H8A_6 C8_6 H8C_6 109.5 . . ?
H8B_6 C8_6 H8C_6 109.5 . . ?
C6_6 C9_6 Al1_1 105.69(9) . . ?
C6_6 C9_6 H9A_6 110.6 . . ?
Al1_1 C9_6 H9A_6 110.6 . . ?
C6_6 C9_6 H9AB_6 110.6 . . ?
Al1_1 C9_6 H9AB_6 110.6 . . ?
H9A_6 C9_6 H9AB_6 108.7 . . ?
C2_7 C1_7 C6_7 115.48(12) . . ?
C2_7 C1_7 Al2_1 124.82(10) . . ?
C6_7 C1_7 Al2_1 119.67(10) . . ?
C3_7 C2_7 C1_7 121.31(13) . . ?
C3_7 C2_7 C1_8 114.27(12) . . ?
C1_7 C2_7 C1_8 124.16(12) . . ?
C4_7 C3_7 C2_7 121.44(14) . . ?
C4_7 C3_7 H3_7 119.3 . . ?
C2_7 C3_7 H3_7 119.3 . . ?
C3_7 C4_7 C5_7 118.99(14) . . ?
C3_7 C4_7 H4_7 120.5 . . ?
C5_7 C4_7 H4_7 120.5 . . ?
C4_7 C5_7 C6_7 120.31(14) . . ?
C4_7 C5_7 H5_7 119.8 . . ?
C6_7 C5_7 H5_7 119.8 . . ?
C5_7 C6_7 C1_7 122.31(13) . . ?
C5_7 C6_7 C1_9 116.80(12) . . ?
C1_7 C6_7 C1_9 120.86(12) . . ?
C6_8 C1_8 C2_8 118.95(13) . . ?
C6_8 C1_8 C2_7 118.00(12) . . ?
C2_8 C1_8 C2_7 122.72(13) . . ?
C3_8 C2_8 C1_8 119.48(13) . . ?
C3_8 C2_8 C7_8 119.77(13) . . ?
C1_8 C2_8 C7_8 120.75(13) . . ?
C4_8 C3_8 C2_8 122.21(13) . . ?
C4_8 C3_8 H3_8 118.9 . . ?
C2_8 C3_8 H3_8 118.9 . . ?
C3_8 C4_8 C5_8 117.74(13) . . ?
C3_8 C4_8 C8_8 121.54(13) . . ?
C5_8 C4_8 C8_8 120.70(13) . . ?
C4_8 C5_8 C6_8 121.75(13) . . ?
C4_8 C5_8 H5_8 119.1 . . ?
C6_8 C5_8 H5_8 119.1 . . ?
C5_8 C6_8 C1_8 119.85(13) . . ?
C5_8 C6_8 C9_8 118.92(13) . . ?
C1_8 C6_8 C9_8 121.23(13) . . ?
C2_8 C7_8 H7A_8 109.5 . . ?
C2_8 C7_8 H7B_8 109.5 . . ?
H7A_8 C7_8 H7B_8 109.5 . . ?
C2_8 C7_8 H7C_8 109.5 . . ?
H7A_8 C7_8 H7C_8 109.5 . . ?
H7B_8 C7_8 H7C_8 109.5 . . ?
C4_8 C8_8 H8A_8 109.5 . . ?
C4_8 C8_8 H8B_8 109.5 . . ?
H8A_8 C8_8 H8B_8 109.5 . . ?
C4_8 C8_8 H8C_8 109.5 . . ?
H8A_8 C8_8 H8C_8 109.5 . . ?
H8B_8 C8_8 H8C_8 109.5 . . ?
C6_8 C9_8 H9A_8 109.5 . . ?
C6_8 C9_8 H9B_8 109.5 . . ?
H9A_8 C9_8 H9B_8 109.5 . . ?
C6_8 C9_8 H9C_8 109.5 . . ?
H9A_8 C9_8 H9C_8 109.5 . . ?
H9B_8 C9_8 H9C_8 109.5 . . ?
C2_9 C1_9 C6_9 119.38(13) . . ?
C2_9 C1_9 C6_7 121.01(13) . . ?
C6_9 C1_9 C6_7 119.58(13) . . ?
C3_9 C2_9 C1_9 119.29(14) . . ?
C3_9 C2_9 C7_9 118.80(14) . . ?
C1_9 C2_9 C7_9 121.89(14) . . ?
C4_9 C3_9 C2_9 121.82(14) . . ?
C4_9 C3_9 H3_9 119.1 . . ?
C2_9 C3_9 H3_9 119.1 . . ?
C3_9 C4_9 C5_9 118.12(14) . . ?
C3_9 C4_9 C8_9 120.96(15) . . ?
C5_9 C4_9 C8_9 120.92(16) . . ?
C6_9 C5_9 C4_9 121.68(15) . . ?
C6_9 C5_9 H5_9 119.2 . . ?
C4_9 C5_9 H5_9 119.2 . . ?
C5_9 C6_9 C1_9 119.21(14) . . ?
C5_9 C6_9 C9_9 119.72(14) . . ?
C1_9 C6_9 C9_9 121.04(13) . . ?
C2_9 C7_9 H7A_9 109.5 . . ?
C2_9 C7_9 H7B_9 109.5 . . ?
H7A_9 C7_9 H7B_9 109.5 . . ?
C2_9 C7_9 H7C_9 109.5 . . ?
H7A_9 C7_9 H7C_9 109.5 . . ?
H7B_9 C7_9 H7C_9 109.5 . . ?
C4_9 C8_9 H8A_9 109.5 . . ?
C4_9 C8_9 H8B_9 109.5 . . ?
H8A_9 C8_9 H8B_9 109.5 . . ?
C4_9 C8_9 H8C_9 109.5 . . ?
H8A_9 C8_9 H8C_9 109.5 . . ?
H8B_9 C8_9 H8C_9 109.5 . . ?
C6_9 C9_9 H9A_9 109.5 . . ?
C6_9 C9_9 H9B_9 109.5 . . ?
H9A_9 C9_9 H9B_9 109.5 . . ?
C6_9 C9_9 H9C_9 109.5 . . ?
H9A_9 C9_9 H9C_9 109.5 . . ?
H9B_9 C9_9 H9C_9 109.5 . . ?
C2_10 C1_10 H1A_10 109.5 . . ?
C2_10 C1_10 H1B_10 109.5 . . ?
H1A_10 C1_10 H1B_10 109.5 . . ?
C2_10 C1_10 H1C_10 109.5 . . ?
H1A_10 C1_10 H1C_10 109.5 . . ?
H1B_10 C1_10 H1C_10 109.5 . . ?
C1_10 C2_10 C3_10 114.42(17) . . ?
C1_10 C2_10 H2A_10 108.7 . . ?
C3_10 C2_10 H2A_10 108.7 . . ?
C1_10 C2_10 H2AB_10 108.7 . . ?
C3_10 C2_10 H2AB_10 108.7 . . ?
H2A_10 C2_10 H2AB_10 107.6 . . ?
C4_10 C3_10 C2_10 113.64(17) . . ?
C4_10 C3_10 H3A_10 108.8 . . ?
C2_10 C3_10 H3A_10 108.8 . . ?
C4_10 C3_10 H3AB_10 108.8 . . ?
C2_10 C3_10 H3AB_10 108.8 . . ?
H3A_10 C3_10 H3AB_10 107.7 . . ?
C3_10 C4_10 C5_10 114.08(16) . . ?
C3_10 C4_10 H4A_10 108.7 . . ?
C5_10 C4_10 H4A_10 108.7 . . ?
C3_10 C4_10 H4AB_10 108.7 . . ?
C5_10 C4_10 H4AB_10 108.7 . . ?
H4A_10 C4_10 H4AB_10 107.6 . . ?
C6_10 C5_10 C4_10 113.55(18) . . ?
C6_10 C5_10 H5A_10 108.9 . . ?
C4_10 C5_10 H5A_10 108.9 . . ?
C6_10 C5_10 H5AB_10 108.9 . . ?
C4_10 C5_10 H5AB_10 108.9 . . ?
H5A_10 C5_10 H5AB_10 107.7 . . ?
C5_10 C6_10 H6A_10 109.5 . . ?
C5_10 C6_10 H6B_10 109.5 . . ?
H6A_10 C6_10 H6B_10 109.5 . . ?
C5_10 C6_10 H6C_10 109.5 . . ?
H6A_10 C6_10 H6C_10 109.5 . . ?
H6B_10 C6_10 H6C_10 109.5 . . ?

loop_
_geom_bond_atom_site_label_1
_geom_bond_atom_site_label_2
_geom_bond_distance
_geom_bond_site_symmetry_2
_geom_bond_publ_flag
Al1_1 C9_6 2.0331(14) . ?
Al1_1 C1_4 2.0449(14) . ?
Al1_1 C2_2 2.0866(14) . ?
Al1_1 Al2_1 2.6228(5) . ?
Al2_1 C1_7 2.0638(14) . ?
Al2_1 C2_3 2.0840(15) . ?
Al2_1 H2_1 1.0000 . ?
N1_2 C2_2 1.3544(18) . ?
N1_2 C5_2 1.3906(19) . ?
N1_2 C6_2 1.459(2) . ?
C2_2 N3_2 1.3551(18) . ?
N3_2 C4_2 1.3914(19) . ?
N3_2 C7_2 1.4572(19) . ?
C4_2 C5_2 1.351(2) . ?
C4_2 C8_2 1.493(2) . ?
C5_2 C9_2 1.493(2) . ?
C6_2 H6A_2 0.9800 . ?
C6_2 H6B_2 0.9800 . ?
C6_2 H6C_2 0.9800 . ?
C7_2 H7A_2 0.9800 . ?
C7_2 H7B_2 0.9800 . ?
C7_2 H7C_2 0.9800 . ?
C8_2 H8A_2 0.9800 . ?
C8_2 H8B_2 0.9800 . ?
C8_2 H8C_2 0.9800 . ?
C9_2 H9A_2 0.9800 . ?
C9_2 H9B_2 0.9800 . ?
C9_2 H9C_2 0.9800 . ?
N1_3 C2_3 1.3539(19) . ?
N1_3 C5_3 1.3946(18) . ?
N1_3 C6_3 1.4544(19) . ?
C2_3 N3_3 1.3577(19) . ?
N3_3 C4_3 1.3916(19) . ?
N3_3 C7_3 1.458(2) . ?
C4_3 C5_3 1.346(2) . ?
C4_3 C8_3 1.492(2) . ?
C5_3 C9_3 1.488(2) . ?
C6_3 H6A_3 0.9800 . ?
C6_3 H6B_3 0.9800 . ?
C6_3 H6C_3 0.9800 . ?
C7_3 H7A_3 0.9800 . ?
C7_3 H7B_3 0.9800 . ?
C7_3 H7C_3 0.9800 . ?
C8_3 H8A_3 0.9800 . ?
C8_3 H8B_3 0.9800 . ?
C8_3 H8C_3 0.9800 . ?
C9_3 H9A_3 0.9800 . ?
C9_3 H9B_3 0.9800 . ?
C9_3 H9C_3 0.9800 . ?
C1_4 C2_4 1.415(2) . ?
C1_4 C6_4 1.4275(19) . ?
C2_4 C3_4 1.401(2) . ?
C2_4 C1_5 1.5035(19) . ?
C3_4 C4_4 1.385(2) . ?
C3_4 H3_4 0.9500 . ?
C4_4 C5_4 1.382(2) . ?
C4_4 H4_4 0.9500 . ?
C5_4 C6_4 1.4016(19) . ?
C5_4 H5_4 0.9500 . ?
C6_4 C1_6 1.5050(19) . ?
C1_5 C2_5 1.407(2) . ?
C1_5 C6_5 1.407(2) . ?
C2_5 C3_5 1.394(2) . ?
C2_5 C7_5 1.506(2) . ?
C3_5 C4_5 1.390(2) . ?
C3_5 H3_5 0.9500 . ?
C4_5 C5_5 1.387(2) . ?
C4_5 C8_5 1.516(2) . ?
C5_5 C6_5 1.397(2) . ?
C5_5 H5_5 0.9500 . ?
C6_5 C9_5 1.508(2) . ?
C7_5 H7A_5 0.9800 . ?
C7_5 H7B_5 0.9800 . ?
C7_5 H7C_5 0.9800 . ?
C8_5 H8A_5 0.9800 . ?
C8_5 H8B_5 0.9800 . ?
C8_5 H8C_5 0.9800 . ?
C9_5 H9A_5 0.9800 . ?
C9_5 H9B_5 0.9800 . ?
C9_5 H9C_5 0.9800 . ?
C1_6 C2_6 1.410(2) . ?
C1_6 C6_6 1.422(2) . ?
C2_6 C3_6 1.401(2) . ?
C2_6 C7_6 1.513(2) . ?
C3_6 C4_6 1.387(2) . ?
C3_6 H3_6 0.9500 . ?
C4_6 C5_6 1.392(2) . ?
C4_6 C8_6 1.509(2) . ?
C5_6 C6_6 1.396(2) . ?
C5_6 H5_6 0.9500 . ?
C6_6 C9_6 1.4909(19) . ?
C7_6 H7A_6 0.9800 . ?
C7_6 H7B_6 0.9800 . ?
C7_6 H7C_6 0.9800 . ?
C8_6 H8A_6 0.9800 . ?
C8_6 H8B_6 0.9800 . ?
C8_6 H8C_6 0.9800 . ?
C9_6 H9A_6 0.9900 . ?
C9_6 H9AB_6 0.9900 . ?
C1_7 C2_7 1.4177(19) . ?
C1_7 C6_7 1.4270(19) . ?
C2_7 C3_7 1.399(2) . ?
C2_7 C1_8 1.5105(19) . ?
C3_7 C4_7 1.383(2) . ?
C3_7 H3_7 0.9500 . ?
C4_7 C5_7 1.387(2) . ?
C4_7 H4_7 0.9500 . ?
C5_7 C6_7 1.396(2) . ?
C5_7 H5_7 0.9500 . ?
C6_7 C1_9 1.5018(19) . ?
C1_8 C6_8 1.406(2) . ?
C1_8 C2_8 1.4060(19) . ?
C2_8 C3_8 1.396(2) . ?
C2_8 C7_8 1.502(2) . ?
C3_8 C4_8 1.387(2) . ?
C3_8 H3_8 0.9500 . ?
C4_8 C5_8 1.394(2) . ?
C4_8 C8_8 1.511(2) . ?
C5_8 C6_8 1.395(2) . ?
C5_8 H5_8 0.9500 . ?
C6_8 C9_8 1.513(2) . ?
C7_8 H7A_8 0.9800 . ?
C7_8 H7B_8 0.9800 . ?
C7_8 H7C_8 0.9800 . ?
C8_8 H8A_8 0.9800 . ?
C8_8 H8B_8 0.9800 . ?
C8_8 H8C_8 0.9800 . ?
C9_8 H9A_8 0.9800 . ?
C9_8 H9B_8 0.9800 . ?
C9_8 H9C_8 0.9800 . ?
C1_9 C2_9 1.403(2) . ?
C1_9 C6_9 1.408(2) . ?
C2_9 C3_9 1.394(2) . ?
C2_9 C7_9 1.509(2) . ?
C3_9 C4_9 1.385(2) . ?
C3_9 H3_9 0.9500 . ?
C4_9 C5_9 1.395(2) . ?
C4_9 C8_9 1.511(2) . ?
C5_9 C6_9 1.391(2) . ?
C5_9 H5_9 0.9500 . ?
C6_9 C9_9 1.508(2) . ?
C7_9 H7A_9 0.9800 . ?
C7_9 H7B_9 0.9800 . ?
C7_9 H7C_9 0.9800 . ?
C8_9 H8A_9 0.9800 . ?
C8_9 H8B_9 0.9800 . ?
C8_9 H8C_9 0.9800 . ?
C9_9 H9A_9 0.9800 . ?
C9_9 H9B_9 0.9800 . ?
C9_9 H9C_9 0.9800 . ?
C1_10 C2_10 1.518(3) . ?
C1_10 H1A_10 0.9800 . ?
C1_10 H1B_10 0.9800 . ?
C1_10 H1C_10 0.9800 . ?
C2_10 C3_10 1.524(3) . ?
C2_10 H2A_10 0.9900 . ?
C2_10 H2AB_10 0.9900 . ?
C3_10 C4_10 1.518(3) . ?
C3_10 H3A_10 0.9900 . ?
C3_10 H3AB_10 0.9900 . ?
C4_10 C5_10 1.519(3) . ?
C4_10 H4A_10 0.9900 . ?
C4_10 H4AB_10 0.9900 . ?
C5_10 C6_10 1.518(3) . ?
C5_10 H5A_10 0.9900 . ?
C5_10 H5AB_10 0.9900 . ?
C6_10 H6A_10 0.9800 . ?
C6_10 H6B_10 0.9800 . ?
C6_10 H6C_10 0.9800 . ?
